data_7204688
loop_
_publ_author_name
'Sing Lai, Chian'
'Tiekink, Edward R. T.'

_publ_section_title
;
 Supramolecular association in organomercury(ii) 1,1-dithiolates.
 Complementarity between Hg?S and hydrogen bonding interactions in
 organomercury(ii) 2-amino-cyclopent-1-ene-1-carbodithioates
;
_journal_issue 44
_journal_name_full CrystEngComm
_journal_page_first 253
_journal_paper_doi 10.1039/b305363f
_journal_volume 5
_journal_year 2003
_chemical_formula_sum 'C12 H13 Hg N S2'
_chemical_formula_weight 435.94
_space_group_IT_number 61
_symmetry_cell_setting orthorhombic
_symmetry_space_group_name_Hall '-P 2ac 2ab'
_symmetry_space_group_name_H-M 'P b c a'
_atom_sites_solution_hydrogens geom
_atom_sites_solution_primary direct
_atom_sites_solution_secondary difmap
_audit_creation_method SHELXL-97
_cell_angle_alpha 90
_cell_angle_beta 90
_cell_angle_gamma 90
_cell_formula_units_Z 8
_cell_length_a 11.1294(7)
_cell_length_b 8.9365(6)
_cell_length_c 25.7799(16)
_cell_measurement_reflns_used 5101
_cell_measurement_temperature 183(2)
_cell_measurement_theta_max 30.0
_cell_measurement_theta_min 2.4
_cell_volume 2564.0(3)
_computing_cell_refinement 'SAINT (Bruker, 2000)'
_computing_data_collection 'SMART (Bruker, 2000)'
_computing_data_reduction 'SHELXTL (Bruker, 2000)'
_computing_molecular_graphics 'ORTEPII (Johnson, 1976)'
_computing_publication_material 'Bruker SHEXLTL (Bruker, 2000)'
_computing_structure_refinement 'SHELXL-97 (Sheldrick, 1997)'
_computing_structure_solution 'PATTY in DIRDIF92 (Beurskens et al., 1992)'
_diffrn_ambient_temperature 183(2)
_diffrn_measured_fraction_theta_full 0.998
_diffrn_measured_fraction_theta_max 0.998
_diffrn_measurement_device_type 'Bruker AXS SMART CCD'
_diffrn_measurement_method '\w scans'
_diffrn_radiation_monochromator graphite
_diffrn_radiation_source 'fine-focus sealed tube'
_diffrn_radiation_type MoK\a
_diffrn_radiation_wavelength 0.71069
_diffrn_reflns_av_R_equivalents 0.058
_diffrn_reflns_av_sigmaI/netI 0.046
_diffrn_reflns_limit_h_max 15
_diffrn_reflns_limit_h_min -12
_diffrn_reflns_limit_k_max 12
_diffrn_reflns_limit_k_min -12
_diffrn_reflns_limit_l_max 36
_diffrn_reflns_limit_l_min -31
_diffrn_reflns_number 19879
_diffrn_reflns_theta_full 30.0
_diffrn_reflns_theta_max 30.0
_diffrn_reflns_theta_min 2.4
_diffrn_standards_decay_% 0
_diffrn_standards_number 0
_exptl_absorpt_coefficient_mu 12.302
_exptl_absorpt_correction_T_max 1
_exptl_absorpt_correction_T_min 0.272
_exptl_absorpt_correction_type multi-scan
_exptl_absorpt_process_details '(SADABS, Bruker, 2000 & Blessing, 1995)'
_exptl_crystal_colour yellow
_exptl_crystal_density_diffrn 2.259
_exptl_crystal_density_method 'not measured'
_exptl_crystal_description needle
_exptl_crystal_F_000 1632
_exptl_crystal_size_max 0.42
_exptl_crystal_size_mid 0.13
_exptl_crystal_size_min 0.08
_refine_diff_density_max 1.00
_refine_diff_density_min -2.33
_refine_diff_density_rms 0.211
_refine_ls_extinction_method none
_refine_ls_goodness_of_fit_ref 1.06
_refine_ls_hydrogen_treatment constr
_refine_ls_matrix_type full
_refine_ls_number_parameters 145
_refine_ls_number_reflns 3738
_refine_ls_number_restraints 0
_refine_ls_restrained_S_all 1.06
_refine_ls_R_factor_all 0.047
_refine_ls_R_factor_gt 0.032
_refine_ls_shift/su_max 0.001
_refine_ls_shift/su_mean 0.000
_refine_ls_structure_factor_coef Fsqd
_refine_ls_weighting_details 'calc w=1/[\s^2^(Fo^2^)+(0.0360P)^2^] where P=(Fo^2^+2Fc^2^)/3'
_refine_ls_weighting_scheme calc
_refine_ls_wR_factor_gt 0.068
_refine_ls_wR_factor_ref 0.073
_reflns_number_gt 2964
_reflns_number_total 3738
_reflns_threshold_expression I>2\s(I)
_cod_data_source_file b305363f.txt
_cod_data_source_block shelxl
_cod_original_sg_symbol_H-M Pbca
_cod_database_code 7204688

loop_
_symmetry_equiv_pos_as_xyz
'x, y, z'
'x+1/2, -y+1/2, -z'
'-x, y+1/2, -z+1/2'
'-x+1/2, -y, z+1/2'
'-x, -y, -z'
'-x-1/2, y-1/2, z'
'x, -y-1/2, z-1/2'
'x-1/2, y, -z-1/2'

loop_
_atom_site_label
_atom_site_type_symbol
_atom_site_fract_x
_atom_site_fract_y
_atom_site_fract_z
_atom_site_U_iso_or_equiv
_atom_site_adp_type
_atom_site_occupancy
_atom_site_symmetry_multiplicity
_atom_site_calc_flag
_atom_site_refinement_flags
_atom_site_disorder_assembly
_atom_site_disorder_group
Hg Hg 0.153610(13) 0.232757(18) 0.225855(7) 0.01913(7) Uani 1 1 d . . .
S1 S 0.18696(9) 0.29537(13) 0.31423(5) 0.0239(2) Uani 1 1 d . . .
S2 S 0.39831(9) 0.38974(12) 0.25050(4) 0.0201(2) Uani 1 1 d . . .
N1 N 0.5536(3) 0.5668(4) 0.32631(14) 0.0224(8) Uani 1 1 d . . .
H1A H 0.5429 0.5410 0.2937 0.027 Uiso 1 1 calc R . .
H1B H 0.6156 0.6223 0.3351 0.027 Uiso 1 1 calc R . .
C1 C 0.3276(3) 0.3786(4) 0.30958(15) 0.0134(7) Uani 1 1 d . . .
C2 C 0.3739(3) 0.4349(4) 0.35621(16) 0.0140(8) Uani 1 1 d . . .
C3 C 0.4762(3) 0.5220(4) 0.36219(16) 0.0165(8) Uani 1 1 d . . .
C4 C 0.4894(4) 0.5735(5) 0.41688(18) 0.0270(10) Uani 1 1 d . . .
H4A H 0.4657 0.6798 0.4205 0.032 Uiso 1 1 calc R . .
H4B H 0.5732 0.5614 0.4290 0.032 Uiso 1 1 calc R . .
C5 C 0.4038(4) 0.4711(5) 0.44722(19) 0.0315(11) Uani 1 1 d . . .
H5A H 0.4475 0.3839 0.4616 0.038 Uiso 1 1 calc R . .
H5B H 0.3654 0.5262 0.4761 0.038 Uiso 1 1 calc R . .
C6 C 0.3107(3) 0.4214(5) 0.40769(17) 0.0222(9) Uani 1 1 d . . .
H6A H 0.2855 0.3168 0.4142 0.027 Uiso 1 1 calc R . .
H6B H 0.2390 0.4868 0.4089 0.027 Uiso 1 1 calc R . .
C7 C 0.1401(3) 0.1924(5) 0.14690(17) 0.0180(8) Uani 1 1 d . . .
C8 C 0.2140(4) 0.2701(5) 0.11237(18) 0.0239(9) Uani 1 1 d . . .
H8 H 0.2686 0.3428 0.1253 0.029 Uiso 1 1 calc R . .
C9 C 0.2089(4) 0.2427(5) 0.0595(2) 0.0304(11) Uani 1 1 d . . .
H9 H 0.2607 0.2960 0.0367 0.036 Uiso 1 1 calc R . .
C10 C 0.1301(4) 0.1397(6) 0.0396(2) 0.0399(13) Uani 1 1 d . . .
H10 H 0.1270 0.1208 0.0034 0.048 Uiso 1 1 calc R . .
C11 C 0.0549(4) 0.0635(6) 0.0735(2) 0.0410(13) Uani 1 1 d . . .
H11 H -0.0002 -0.0079 0.0601 0.049 Uiso 1 1 calc R . .
C12 C 0.0589(4) 0.0897(5) 0.1262(2) 0.0289(10) Uani 1 1 d . . .
H12 H 0.0059 0.0372 0.1486 0.035 Uiso 1 1 calc R . .

loop_
_atom_site_aniso_label
_atom_site_aniso_U_11
_atom_site_aniso_U_22
_atom_site_aniso_U_33
_atom_site_aniso_U_23
_atom_site_aniso_U_13
_atom_site_aniso_U_12
Hg 0.01618(9) 0.02630(10) 0.01491(11) -0.00449(6) -0.00270(6) -0.00184(5)
S1 0.0177(5) 0.0384(6) 0.0157(6) -0.0064(5) 0.0027(4) -0.0132(4)
S2 0.0178(5) 0.0291(5) 0.0132(6) -0.0025(4) 0.0038(4) -0.0036(4)
N1 0.0160(16) 0.0263(17) 0.025(2) -0.0012(15) -0.0006(15) -0.0102(13)
C1 0.0135(17) 0.0145(17) 0.012(2) 0.0012(14) -0.0008(14) 0.0000(13)
C2 0.0115(17) 0.0196(18) 0.011(2) -0.0010(15) 0.0019(14) -0.0015(13)
C3 0.0125(18) 0.0204(18) 0.017(2) -0.0002(15) -0.0035(15) 0.0026(13)
C4 0.021(2) 0.036(2) 0.024(3) -0.0095(19) -0.0078(18) -0.0036(17)
C5 0.027(2) 0.048(3) 0.019(3) -0.005(2) -0.0026(19) -0.007(2)
C6 0.0182(19) 0.035(2) 0.014(2) -0.0014(18) 0.0026(16) -0.0076(16)
C7 0.0161(19) 0.0233(19) 0.014(2) -0.0039(16) -0.0042(15) 0.0061(14)
C8 0.019(2) 0.031(2) 0.022(3) 0.0006(18) -0.0032(18) 0.0039(16)
C9 0.030(3) 0.043(3) 0.018(3) 0.005(2) 0.002(2) 0.0083(19)
C10 0.045(3) 0.056(3) 0.019(3) -0.007(2) -0.009(2) 0.012(2)
C11 0.040(3) 0.048(3) 0.035(3) -0.012(2) -0.020(2) -0.002(2)
C12 0.022(2) 0.030(2) 0.034(3) 0.000(2) -0.0045(19) -0.0026(17)

loop_
_atom_type_symbol
_atom_type_description
_atom_type_scat_dispersion_real
_atom_type_scat_dispersion_imag
_atom_type_scat_source
C C 0.0033 0.0016 'International Tables Vol C Tables 4.2.6.8 and 6.1.1.4'
H H 0.0000 0.0000 'International Tables Vol C Tables 4.2.6.8 and 6.1.1.4'
Hg Hg -2.3894 9.2266 'International Tables Vol C Tables 4.2.6.8 and 6.1.1.4'
N N 0.0061 0.0033 'International Tables Vol C Tables 4.2.6.8 and 6.1.1.4'
S S 0.1246 0.1234 'International Tables Vol C Tables 4.2.6.8 and 6.1.1.4'

loop_
_geom_angle_atom_site_label_1
_geom_angle_atom_site_label_2
_geom_angle_atom_site_label_3
_geom_angle
_geom_angle_site_symmetry_1
_geom_angle_site_symmetry_3
_geom_angle_publ_flag
C7 Hg S1 173.90(11) . . ?
C1 S1 Hg 100.11(14) . . ?
C3 N1 H1A 120.0 . . ?
C3 N1 H1B 120.0 . . ?
H1A N1 H1B 120.0 . . ?
C2 C1 S2 124.8(3) . . ?
C2 C1 S1 115.2(3) . . ?
S2 C1 S1 119.9(2) . . ?
C1 C2 C3 126.8(4) . . ?
C1 C2 C6 123.7(3) . . ?
C3 C2 C6 109.3(3) . . ?
N1 C3 C2 128.7(4) . . ?
N1 C3 C4 120.2(3) . . ?
C2 C3 C4 111.1(3) . . ?
C3 C4 C5 103.7(3) . . ?
C3 C4 H4A 111.0 . . ?
C5 C4 H4A 111.0 . . ?
C3 C4 H4B 111.0 . . ?
C5 C4 H4B 111.0 . . ?
H4A C4 H4B 109.0 . . ?
C6 C5 C4 104.8(4) . . ?
C6 C5 H5A 110.8 . . ?
C4 C5 H5A 110.8 . . ?
C6 C5 H5B 110.8 . . ?
C4 C5 H5B 110.8 . . ?
H5A C5 H5B 108.9 . . ?
C2 C6 C5 104.4(3) . . ?
C2 C6 H6A 110.9 . . ?
C5 C6 H6A 110.9 . . ?
C2 C6 H6B 110.9 . . ?
C5 C6 H6B 110.9 . . ?
H6A C6 H6B 108.9 . . ?
C8 C7 C12 117.7(4) . . ?
C8 C7 Hg 119.8(3) . . ?
C12 C7 Hg 122.5(3) . . ?
C7 C8 C9 121.0(4) . . ?
C7 C8 H8 119.5 . . ?
C9 C8 H8 119.5 . . ?
C10 C9 C8 120.7(5) . . ?
C10 C9 H9 119.6 . . ?
C8 C9 H9 119.6 . . ?
C9 C10 C11 118.8(5) . . ?
C9 C10 H10 120.6 . . ?
C11 C10 H10 120.6 . . ?
C10 C11 C12 121.1(5) . . ?
C10 C11 H11 119.4 . . ?
C12 C11 H11 119.4 . . ?
C11 C12 C7 120.6(4) . . ?
C11 C12 H12 119.7 . . ?
C7 C12 H12 119.7 . . ?

loop_
_geom_bond_atom_site_label_1
_geom_bond_atom_site_label_2
_geom_bond_distance
_geom_bond_site_symmetry_2
_geom_bond_publ_flag
Hg C7 2.073(4) . ?
Hg S1 2.3752(12) . ?
S1 C1 1.737(4) . ?
S2 C1 1.717(4) . ?
N1 C3 1.326(5) . ?
N1 H1A 0.8800 . ?
N1 H1B 0.8800 . ?
C1 C2 1.401(5) . ?
C2 C3 1.388(5) . ?
C2 C6 1.507(6) . ?
C3 C4 1.490(6) . ?
C4 C5 1.535(6) . ?
C4 H4A 0.9900 . ?
C4 H4B 0.9900 . ?
C5 C6 1.520(6) . ?
C5 H5A 0.9900 . ?
C5 H5B 0.9900 . ?
C6 H6A 0.9900 . ?
C6 H6B 0.9900 . ?
C7 C8 1.397(6) . ?
C7 C12 1.394(6) . ?
C8 C9 1.387(7) . ?
C8 H8 0.9500 . ?
C9 C10 1.371(7) . ?
C9 H9 0.9500 . ?
C10 C11 1.387(8) . ?
C10 H10 0.9500 . ?
C11 C12 1.379(7) . ?
C11 H11 0.9500 . ?
C12 H12 0.9500 . ?

loop_
_cod_related_entry_id
_cod_related_entry_database
_cod_related_entry_code
1 ChemSpider 29360460
